data_2009819
loop_
_publ_author_name
'Huntelaar, M.E.'
'Cordfunke, E.H.P.'
'van Vlaanderen, P.'
'Ijdo, D.J.W.'

_publ_section_title
;
 SrZrSi~2~O~7~
;
_journal_issue 7
_journal_name_full 'Acta Crystallographica Section C'
_journal_page_first 988
_journal_page_last 991
_journal_paper_doi 10.1107/S0108270193008364
_journal_volume 50
_journal_year 1994
_chemical_formula_sum 'O7 Si2 Sr Zr'
_chemical_formula_weight 347.011
_space_group_IT_number 14
_symmetry_cell_setting monoclinic
_symmetry_space_group_name_Hall '-P 2ybc'
_symmetry_space_group_name_H-M 'P 1 21/c 1'
_cell_angle_alpha 90.
_cell_angle_beta 111.900(10)
_cell_angle_gamma 90.
_cell_formula_units_Z 4
_cell_length_a 7.7617(9)
_cell_length_b 8.0713(10)
_cell_length_c 10.0559(11)
_cell_measurement_reflns_used 33
_cell_measurement_temperature 295
_cell_measurement_theta_max 46.4
_cell_measurement_theta_min 14.4
_cell_volume 584.51(12)
_diffrn_radiation_type CuK\a~1~
_diffrn_radiation_wavelength 1.540598
_exptl_crystal_colour 'White powder'
_exptl_crystal_density_diffrn 3.9440(10)
_exptl_crystal_density_meas 3.93(2)
_cod_data_source_file ab1069.cif
_cod_data_source_block ab1069_structure_1_of_1
_cod_original_cell_volume 584.51(7)
_cod_original_sg_symbol_H-M 'P 21/c'
_cod_original_formula_sum 'O7 Si2 Sr1 Zr1'
_cod_database_code 2009819

loop_
_symmetry_equiv_pos_as_xyz
x,y,z
-x,-y,-z
x,1/2-y,1/2+z
-x,-1/2+y,-1/2-z

loop_
_atom_site_label
_atom_site_fract_x
_atom_site_fract_y
_atom_site_fract_z
Sr .2825(4) .4817(4) .2945(3)
Zr .2597(5) .0110(4) .2460(4)
Si(1) .0650(8) .2484(7) .4577(5)
Si(2) .6737(7) .2136(7) .4605(5)
O(1) .8675(5) .1539(5) .4390(4)
O(2) .1918(5) .2689(5) .6250(4)
O(3) .0115(5) .4214(4) .3695(4)
O(4) .1698(5) .1344(5) .3809(4)
O(5) .5257(6) .0915(5) .3492(4)
O(6) .6943(5) .2050(5) .6239(4)
O(7) .6331(6) .4044(4) .4064(4)

loop_
_geom_angle_atom_site_label_1
_geom_angle_atom_site_label_2
_geom_angle_atom_site_label_3
_geom_angle_site_symmetry_1
_geom_angle_site_symmetry_2
_geom_angle_site_symmetry_3
_geom_angle
_geom_angle_publ_flag
O(1) Si(1) O(2) 1_455 . . 110.2(4) yes
O(1) Si(1) O(3) 1_455 . . 107.3(4) yes
O(1) Si(1) O(4) 1_455 . . 107.1(4) yes
O(2) Si(1) O(3) . . . 114.5(4) yes
O(2) Si(1) O(4) . . . 109.9(4) yes
O(3) Si(1) O(4) . . . 107.7(4) yes
Si(1) O(1) Si(2) . 1_455 1_455 133.8(4) yes
O(1) Si(2) O(5) . . . 100.2(4) yes
O(1) Si(2) O(6) . . . 111.9(3) yes
O(1) Si(2) O(7) . . . 107.6(4) yes
O(5) Si(2) O(6) . . . 117.5(4) yes
O(5) Si(2) O(7) . . . 110.5(3) yes
O(6) Si(2) O(7) . . . 108.6(4) yes
O(2) Zr O(3) 3_554 . 4_556 89.3(2) yes
O(2) Zr O(4) 3_554 . . 84.0(2) yes
O(2) Zr O(5) 3_554 . . 90.7(2) yes
O(2) Zr O(6) 3_554 . 2_656 174.0(3) yes
O(2) Zr O(7) 3_554 . 4_656 90.4(2) yes
O(3) Zr O(4) 4_556 . . 90.9(2) yes
O(3) Zr O(5) 4_556 . . 176.9(3) yes
O(3) Zr O(6) 4_556 . 2_656 87.8(2) yes
O(3) Zr O(7) 4_556 . 4_656 92.4(2) yes
O(4) Zr O(5) . . . 92.2(2) yes
O(4) Zr O(6) . . 2_656 90.8(2) yes
O(4) Zr O(7) . . 4_656 173.5(3) yes
O(5) Zr O(6) . . 2_656 92.5(2) yes
O(5) Zr O(7) . . 4_656 84.5(2) yes
O(6) Zr O(7) 2_656 . 4_656 95.0(2) yes

loop_
_geom_bond_atom_site_label_1
_geom_bond_atom_site_label_2
_geom_bond_site_symmetry_2
_geom_bond_distance
_geom_bond_publ_flag
Si(1) O(1) 1_455 1.660(7) yes
Si(1) O(2) . 1.610(6) yes
Si(1) O(3) . 1.625(6) yes
Si(1) O(4) . 1.605(7) yes
Si(2) O(1) . 1.669(7) yes
Si(2) O(5) . 1.609(6) yes
Si(2) O(6) . 1.592(7) yes
Si(2) O(7) . 1.627(6) yes
Zr O(2) 3_554 2.108(5) yes
Zr O(3) 4_556 2.118(5) yes
Zr O(4) . 2.007(6) yes
Zr O(5) . 2.042(5) yes
Zr O(6) 2_656 2.131(5) yes
Zr O(7) 4_656 2.176(7) yes
Sr O(1) 4_666 2.602(5) yes
Sr O(2) 3_554 2.571(5) yes
Sr O(3) . 2.533(6) yes
Sr O(4) . 3.157(5) yes
Sr O(5) 4_566 2.588(6) yes
Sr O(6) 2_666 2.647(5) yes
Sr O(7) . 2.605(5) yes
Sr O(7) 2_666 2.976(5) yes
